data_7720869
loop_
_publ_author_name
'Grenda, Sabrina'
'Yairi, Haruki'
'Fujimoto, Torao'
'Fabelo, Oscar'
'Kibalin, Iurii'
'Claiser, Nicolas'
'Maurice, R&#xe9;mi'
'Gukasov, Arsen'
'Canadillas-Delgado, Laura'
'Rodriguez Velamazan, Jos&#xe9; A'
'Jacquot, Jean-Fran&#xe7;ois'
'Mitsuhashi, Ryoji'
'Mikuriya, Masahiro'
'Handa, Makoto'
'Luneau, Dominique'

_publ_section_title
;
 Electron and spin density distributions and magnetic anisotropy in
 mixed-valent diruthenium(V) tetracarboxylates assessed <i>via</i>
 crystallographic and theoretical analyses.
;
_journal_issue 18
_journal_name_full 'Dalton transactions (Cambridge, England : 2003)'
_journal_page_first 7173
_journal_page_last 7183
_journal_paper_doi 10.1039/d6dt00342g
_journal_volume 55
_journal_year 2026
_chemical_formula_sum 'C32 H64 Br2 N O8 Ru2'
_chemical_formula_weight 952.9
_space_group_IT_number 2
_space_group_name_Hall '-P 1'
_space_group_name_H-M_alt 'P -1'
_symmetry_cell_setting triclinic
_symmetry_Int_Tables_number 2
_symmetry_space_group_name_Hall '-P 1'
_symmetry_space_group_name_H-M 'P -1'
_audit_update_record
;
2026-03-27 deposited with the CCDC.	2026-04-02 downloaded from the CCDC.
;
_cell_angle_alpha 98.537(16)
_cell_angle_beta 95.070(14)
_cell_angle_gamma 109.360(10)
_cell_formula_units_Z 2
_cell_length_a 12.1649(18)
_cell_length_b 12.5424(19)
_cell_length_c 14.114(2)
_cell_measurement_reflns_used 1589
_cell_measurement_temperature 2
_cell_measurement_theta_max 61.71
_cell_measurement_theta_min 3.15
_cell_volume 1987.2(5)
_computing_data_collection 'NOMAD software from ILL'
_computing_structure_refinement 'JANA2020 Package version 2.1'
_computing_structure_solution 'Superflip software included in JANA2020 package'
_diffrn_ambient_temperature 2
_diffrn_detector_area_resol_mean 2.03
_diffrn_measured_fraction_theta_full 0.92
_diffrn_measured_fraction_theta_max 0.7
_diffrn_measurement_device_type 'D19 position-sensitive detector diffractometer'
_diffrn_measurement_method 'omega step-scans'
_diffrn_radiation_monochromator 'copper 331'
_diffrn_radiation_probe neutron
_diffrn_radiation_type neutron
_diffrn_radiation_wavelength 0.950
_diffrn_reflns_av_R_equivalents 0.0823
_diffrn_reflns_av_unetI/netI 0.0222
_diffrn_reflns_limit_h_max 22
_diffrn_reflns_limit_h_min -21
_diffrn_reflns_limit_k_max 23
_diffrn_reflns_limit_k_min -19
_diffrn_reflns_limit_l_max 18
_diffrn_reflns_limit_l_min -25
_diffrn_reflns_number 32546
_diffrn_reflns_theta_full 24.76
_diffrn_reflns_theta_max 61.11
_diffrn_reflns_theta_min 4.62
_diffrn_source 'neutron source'
_diffrn_source_power 55000
_diffrn_source_type 'ILL High Flux Reactor, beam H11'
_exptl_absorpt_coefficient_mu 0.3413
_exptl_absorpt_correction_T_max 0.599
_exptl_absorpt_correction_T_min 0.23
_exptl_absorpt_correction_type none
_exptl_crystal_colour brown
_exptl_crystal_density_diffrn 1.5925
_exptl_crystal_description prism
_exptl_crystal_F_000 113.62
_exptl_crystal_size_max 3.5
_exptl_crystal_size_mid 2.5
_exptl_crystal_size_min 1.5
_refine_diff_density_max 1.60
_refine_diff_density_min -1.28
_refine_ls_extinction_method none
_refine_ls_goodness_of_fit_gt 3.2483
_refine_ls_goodness_of_fit_ref 3.0625
_refine_ls_hydrogen_treatment refall
_refine_ls_number_constraints 14
_refine_ls_number_parameters 1022
_refine_ls_number_reflns 18384
_refine_ls_number_restraints 3
_refine_ls_R_factor_all 0.1174
_refine_ls_R_factor_gt 0.0847
_refine_ls_shift/su_max 0.0077
_refine_ls_shift/su_mean 0.0009
_refine_ls_structure_factor_coef F
_refine_ls_weighting_details w=1/(\s^2^(F)+0.03F^2^)
_refine_ls_weighting_scheme sigma
_refine_ls_wR_factor_gt 0.1188
_refine_ls_wR_factor_ref 0.1245
_reflns_number_gt 15027
_reflns_number_total 18384
_reflns_threshold_expression I>3\s(I)
_cod_data_source_file d6dt00342g2.cif
_cod_data_source_block I
_cod_depositor_comments 'Adding full bibliography for 7720868--7720869.cif.'
_cod_original_cell_volume 1987.2(6)
_cod_original_formula_sum 'C32 H64 Br2 N1 O8 Ru2'
_cod_database_code 7720869

loop_
_space_group_symop_id
_space_group_symop_operation_xyz
1 x,y,z
2 -x,-y,-z

loop_
_atom_site_label
_atom_site_type_symbol
_atom_site_fract_x
_atom_site_fract_y
_atom_site_fract_z
_atom_site_adp_type
_atom_site_U_iso_or_equiv
_atom_site_site_symmetry_multiplicity
_atom_site_occupancy
_atom_site_calc_flag
_atom_site_refinement_flags
_atom_site_disorder_assembly
_atom_site_disorder_group
Ru1a Ru 0.10160(8) 0.53190(8) 1.00318(6) Uani 0.0053(2) 2 1 d . . .
Ru1b Ru 0.52844(8) -0.07589(8) 0.51478(6) Uani 0.0055(2) 2 1 d . . .
Br1b Br 0.59935(9) -0.24851(9) 0.54568(7) Uani 0.0069(2) 2 1 d . . .
Br1a Br 0.33501(9) 0.60132(9) 1.01824(7) Uani 0.0075(2) 2 1 d . . .
O1a O 0.08836(11) 0.62484(11) 0.89893(8) Uani 0.0079(3) 2 1 d . . .
O2a O -0.10832(11) 0.56531(11) 0.89407(8) Uani 0.0079(3) 2 1 d . . .
O3a O 0.08334(11) 0.39205(11) 0.90194(8) Uani 0.0083(3) 2 1 d . . .
O4a O -0.11357(11) 0.32791(11) 0.89693(8) Uani 0.0078(3) 2 1 d . . .
O1b O 0.56313(11) -0.00787(11) 0.65814(8) Uani 0.0083(3) 2 1 d . . .
O2b O 0.50670(11) 0.13871(11) 0.63048(8) Uani 0.0081(3) 2 1 d . . .
O3b O 0.69576(11) 0.01728(11) 0.49810(8) Uani 0.0077(3) 2 1 d . . .
O4b O 0.63974(10) 0.16331(11) 0.46691(9) Uani 0.0078(3) 2 1 d . . .
N1 N 0.48606(7) 0.51906(7) 0.74780(5) Uani 0.00745(18) 2 1 d . . .
C1a C -0.01262(9) 0.62604(9) 0.86860(7) Uani 0.0074(2) 2 1 d . . .
C1b C 0.54293(9) 0.08360(9) 0.68759(7) Uani 0.0073(2) 2 1 d . . .
C2a C -0.02008(10) 0.70436(10) 0.79827(8) Uani 0.0091(3) 2 1 d . . .
C2b C 0.56339(10) 0.12940(10) 0.79505(7) Uani 0.0090(3) 2 1 d . . .
C3a C 0.07494(11) 0.82502(10) 0.82993(8) Uani 0.0107(3) 2 1 d . . .
C3b C 0.54400(11) 0.03562(11) 0.85674(8) Uani 0.0115(3) 2 1 d . . .
C4a C 0.06450(13) 0.88634(12) 0.92867(10) Uani 0.0161(3) 2 1 d . . .
C4b C 0.41717(13) -0.05117(15) 0.83668(11) Uani 0.0193(4) 2 1 d . . .
C5a C -0.01925(9) 0.31636(9) 0.87342(7) Uani 0.0074(2) 2 1 d . . .
C5b C 0.71658(9) 0.11478(9) 0.47356(7) Uani 0.0071(2) 2 1 d . . .
C6a C -0.02569(10) 0.20592(10) 0.80937(8) Uani 0.0091(3) 2 1 d . . .
C6b C 0.83620(9) 0.17444(10) 0.44659(8) Uani 0.0085(3) 2 1 d . . .
C7a C -0.14808(10) 0.11376(10) 0.77979(8) Uani 0.0100(3) 2 1 d . . .
C7b C 0.93918(10) 0.15183(11) 0.49945(8) Uani 0.0100(3) 2 1 d . . .
C8a C -0.14330(11) 0.00031(11) 0.72803(9) Uani 0.0117(3) 2 1 d . . .
C8b C 1.05369(11) 0.20784(12) 0.46052(9) Uani 0.0125(3) 2 1 d . . .
C1 C 0.56099(10) 0.60690(10) 0.83575(7) Uani 0.0086(3) 2 1 d . . .
C2 C 0.63612(10) 0.72328(10) 0.81564(8) Uani 0.0101(3) 2 1 d . . .
C3 C 0.70934(17) 0.80036(14) 0.91035(10) Uani 0.0230(4) 2 1 d . . .
C41 C 0.64512(18) 0.82720(17) 0.98886(13) Uani 0.0150(5) 2 0.725(5) d . . .
C5 C 0.56069(10) 0.49190(10) 0.67353(8) Uani 0.0084(3) 2 1 d . . .
C6 C 0.65040(10) 0.44058(11) 0.70781(8) Uani 0.0099(3) 2 1 d . . .
C7 C 0.72816(10) 0.43346(11) 0.62916(8) Uani 0.0103(3) 2 1 d . . .
C8 C 0.81583(11) 0.37621(11) 0.65687(9) Uani 0.0125(3) 2 1 d . . .
C9 C 0.41966(10) 0.41322(10) 0.78755(7) Uani 0.0081(3) 2 1 d . . .
C10 C 0.33350(11) 0.31351(10) 0.71323(8) Uani 0.0103(3) 2 1 d . . .
C11 C 0.27328(10) 0.21494(10) 0.76422(8) Uani 0.0104(3) 2 1 d . . .
C12 C 0.18963(11) 0.10926(11) 0.69273(9) Uani 0.0129(3) 2 1 d . . .
C13 C 0.40176(10) 0.56384(10) 0.69436(8) Uani 0.0084(3) 2 1 d . . .
C14 C 0.31762(11) 0.59907(11) 0.75411(8) Uani 0.0106(3) 2 1 d . . .
C15 C 0.23069(11) 0.63100(11) 0.68823(8) Uani 0.0109(3) 2 1 d . . .
C16 C 0.13789(12) 0.52698(13) 0.62136(10) Uani 0.0155(3) 2 1 d . . .
H2a1 H -0.1091(3) 0.7084(3) 0.7921(3) Uani 0.0257(9) 2 1 d . . .
H2a2 H -0.0096(3) 0.6640(3) 0.7273(2) Uani 0.0257(9) 2 1 d . . .
H2b1 H 0.5072(3) 0.1802(3) 0.8093(2) Uani 0.0272(10) 2 1 d . . .
H2b2 H 0.6545(3) 0.1924(3) 0.8142(2) Uani 0.0237(8) 2 1 d . . .
H3a1 H 0.1625(3) 0.8187(3) 0.8316(3) Uani 0.0274(9) 2 1 d . . .
H3a2 H 0.0667(4) 0.8768(3) 0.7745(3) Uani 0.0297(11) 2 1 d . . .
H3b1 H 0.6046(3) -0.0107(3) 0.8431(3) Uani 0.0270(10) 2 1 d . . .
H3b2 H 0.5671(3) 0.0788(3) 0.9335(2) Uani 0.0298(10) 2 1 d . . .
H4a1 H -0.0224(4) 0.8956(5) 0.9293(4) Uani 0.0426(16) 2 1 d . . .
H4a2 H 0.1306(4) 0.9725(4) 0.9484(3) Uani 0.0411(14) 2 1 d . . .
H4a3 H 0.0773(5) 0.8396(4) 0.9851(3) Uani 0.0395(15) 2 1 d . . .
H4b1 H 0.3955(4) -0.0990(4) 0.7625(3) Uani 0.0419(14) 2 1 d . . .
H4b2 H 0.3544(4) -0.0066(5) 0.8483(5) Uani 0.0469(18) 2 1 d . . .
H4b3 H 0.4033(4) -0.1124(4) 0.8863(3) Uani 0.0392(14) 2 1 d . . .
H6a1 H 0.0340(3) 0.1725(3) 0.8492(3) Uani 0.0266(9) 2 1 d . . .
H6a2 H 0.0163(3) 0.2305(3) 0.7460(2) Uani 0.0281(10) 2 1 d . . .
H6b1 H 0.8518(3) 0.2668(3) 0.4563(3) Uani 0.0238(8) 2 1 d . . .
H6b2 H 0.8284(3) 0.1445(3) 0.3676(2) Uani 0.0246(9) 2 1 d . . .
H7a1 H -0.2033(3) 0.1440(3) 0.7323(3) Uani 0.0276(9) 2 1 d . . .
H7a2 H -0.1910(3) 0.1004(3) 0.8438(2) Uani 0.0262(9) 2 1 d . . .
H7b1 H 0.9186(3) 0.0583(3) 0.4920(3) Uani 0.0285(10) 2 1 d . . .
H7b2 H 0.9486(3) 0.1862(4) 0.5771(2) Uani 0.0287(10) 2 1 d . . .
H8a1 H -0.1032(4) 0.0108(3) 0.6624(3) Uani 0.0331(12) 2 1 d . . .
H8a2 H -0.2322(3) -0.0652(3) 0.7047(3) Uani 0.0312(10) 2 1 d . . .
H8a3 H -0.0914(4) -0.0340(3) 0.7745(3) Uani 0.0324(12) 2 1 d . . .
H8b1 H 1.0468(3) 0.1730(4) 0.3839(3) Uani 0.0313(11) 2 1 d . . .
H8b2 H 1.1288(3) 0.1944(4) 0.4984(3) Uani 0.0342(13) 2 1 d . . .
H8b3 H 1.0748(4) 0.3000(3) 0.4669(4) Uani 0.0346(12) 2 1 d . . .
H1a H 0.4985(3) 0.6166(3) 0.8848(2) Uani 0.0225(8) 2 1 d . . .
H1b H 0.6161(3) 0.5655(3) 0.8702(2) Uani 0.0220(8) 2 1 d . . .
H2a H 0.5823(3) 0.7659(3) 0.7822(3) Uani 0.0313(11) 2 1 d . . .
H2b H 0.6966(3) 0.7138(3) 0.7651(3) Uani 0.0321(11) 2 1 d . . .
H41a H 0.7024(5) 0.8860(5) 1.0524(4) Uani 0.0363(16) 2 0.725(5) d . . .
H41b H 0.5900(6) 0.7509(5) 1.0136(4) Uani 0.0356(17) 2 0.725(5) d . . .
H41c H 0.5885(6) 0.8702(6) 0.9625(5) Uani 0.043(2) 2 0.725(5) d . . .
H5a H 0.4990(3) 0.4329(3) 0.6110(2) Uani 0.0220(8) 2 1 d . . .
H5b H 0.6045(3) 0.5737(3) 0.6495(2) Uani 0.0218(8) 2 1 d . . .
H6a H 0.6052(3) 0.3534(3) 0.7210(3) Uani 0.0272(10) 2 1 d . . .
H6b H 0.7066(3) 0.4914(3) 0.7760(2) Uani 0.0269(10) 2 1 d . . .
H7a H 0.6720(3) 0.3849(3) 0.5605(2) Uani 0.0266(10) 2 1 d . . .
H7b H 0.7760(3) 0.5211(3) 0.6171(3) Uani 0.0280(10) 2 1 d . . .
H8a H 0.8745(4) 0.3751(4) 0.6032(3) Uani 0.0332(13) 2 1 d . . .
H8b H 0.7698(4) 0.2876(3) 0.6629(4) Uani 0.0348(13) 2 1 d . . .
H8c H 0.8701(4) 0.4206(4) 0.7272(3) Uani 0.0336(12) 2 1 d . . .
H9a H 0.3746(3) 0.4435(3) 0.8439(2) Uani 0.0216(8) 2 1 d . . .
H9b H 0.4878(3) 0.3871(3) 0.8244(2) Uani 0.0221(8) 2 1 d . . .
H10a H 0.3781(4) 0.2832(3) 0.6561(2) Uani 0.0306(10) 2 1 d . . .
H10b H 0.2647(3) 0.3392(3) 0.6767(3) Uani 0.0303(10) 2 1 d . . .
H11a H 0.2262(3) 0.2448(3) 0.8186(2) Uani 0.0293(10) 2 1 d . . .
H11b H 0.3407(3) 0.1914(3) 0.8043(3) Uani 0.0308(11) 2 1 d . . .
H12a H 0.2371(4) 0.0802(4) 0.6387(3) Uani 0.0382(13) 2 1 d . . .
H12b H 0.1192(4) 0.1291(4) 0.6537(3) Uani 0.0348(12) 2 1 d . . .
H12c H 0.1481(4) 0.0387(4) 0.7294(3) Uani 0.0374(13) 2 1 d . . .
H13a H 0.3538(3) 0.4950(3) 0.63188(19) Uani 0.0212(7) 2 1 d . . .
H13b H 0.4568(3) 0.6365(3) 0.6646(2) Uani 0.0221(8) 2 1 d . . .
H14a H 0.3656(3) 0.6727(3) 0.8121(2) Uani 0.0284(10) 2 1 d . . .
H14b H 0.2672(3) 0.5299(3) 0.7907(3) Uani 0.0280(11) 2 1 d . . .
H15a H 0.1869(3) 0.6765(3) 0.7348(3) Uani 0.0303(11) 2 1 d . . .
H15b H 0.2805(3) 0.6917(3) 0.6449(3) Uani 0.0277(10) 2 1 d . . .
H16a H 0.1761(4) 0.4840(4) 0.5675(3) Uani 0.0412(14) 2 1 d . . .
H16b H 0.0711(3) 0.5505(4) 0.5807(3) Uani 0.0338(12) 2 1 d . . .
H16c H 0.0923(4) 0.4635(4) 0.6623(4) Uani 0.0440(16) 2 1 d . . .
H3b H 0.7727(5) 0.7552(5) 0.9383(4) Uani 0.0327(16) 2 0.725(5) d . . .
C42 C 0.7525(4) 0.7638(4) 0.9837(3) Uani 0.0130(12) 2 0.275(5) d . . .
H3c H 0.7677(4) 0.8810(4) 0.8923(3) Uani 0.0400(13) 2 1 d . . .
H3d H 0.6329(9) 0.8204(14) 0.9346(9) Uani 0.0327(16) 2 0.2754 d . . .
H42a H 0.7987(13) 0.8332(11) 1.0484(10) Uani 0.031(4) 2 0.2754 d . . .
H42b H 0.6944(12) 0.6919(13) 1.0108(11) Uani 0.036(4) 2 0.2754 d . . .
H42c H 0.8161(12) 0.7318(14) 0.9521(11) Uani 0.033(4) 2 0.2754 d . . .

loop_
_atom_site_aniso_label
_atom_site_aniso_type_symbol
_atom_site_aniso_U_11
_atom_site_aniso_U_22
_atom_site_aniso_U_33
_atom_site_aniso_U_12
_atom_site_aniso_U_13
_atom_site_aniso_U_23
Ru1a Ru 0.0056(3) 0.0065(3) 0.0042(3) 0.0024(3) 0.0012(2) 0.0008(2)
Ru1b Ru 0.0058(3) 0.0063(3) 0.0047(3) 0.0024(2) 0.0011(2) 0.0013(2)
Br1b Br 0.0073(3) 0.0078(4) 0.0059(3) 0.0027(3) 0.0014(3) 0.0021(3)
Br1a Br 0.0068(3) 0.0094(4) 0.0062(3) 0.0027(3) 0.0015(3) 0.0015(3)
O1a O 0.0065(4) 0.0097(5) 0.0080(4) 0.0025(3) 0.0017(3) 0.0033(3)
O2a O 0.0063(4) 0.0099(5) 0.0078(4) 0.0023(3) 0.0014(3) 0.0036(3)
O3a O 0.0073(4) 0.0091(5) 0.0074(4) 0.0026(3) 0.0008(3) -0.0009(3)
O4a O 0.0070(4) 0.0086(4) 0.0073(3) 0.0026(3) 0.0014(3) 0.0000(3)
O1b O 0.0108(4) 0.0096(5) 0.0057(3) 0.0050(4) 0.0010(3) 0.0020(3)
O2b O 0.0101(4) 0.0081(4) 0.0063(3) 0.0037(3) 0.0009(3) 0.0008(3)
O3b O 0.0069(4) 0.0093(5) 0.0078(4) 0.0033(3) 0.0019(3) 0.0027(3)
O4b O 0.0059(4) 0.0079(4) 0.0099(4) 0.0021(3) 0.0021(3) 0.0027(3)
N1 N 0.0076(3) 0.0080(3) 0.0067(2) 0.0026(2) 0.00131(19) 0.00156(19)
C1a C 0.0071(4) 0.0081(4) 0.0069(3) 0.0022(3) 0.0011(3) 0.0027(3)
C1b C 0.0073(4) 0.0095(4) 0.0046(3) 0.0026(3) 0.0010(3) 0.0010(3)
C2a C 0.0087(4) 0.0099(4) 0.0084(3) 0.0025(3) 0.0005(3) 0.0032(3)
C2b C 0.0098(4) 0.0102(4) 0.0063(3) 0.0035(3) 0.0007(3) -0.0001(3)
C3a C 0.0122(4) 0.0087(4) 0.0112(4) 0.0024(3) 0.0034(3) 0.0034(3)
C3b C 0.0115(4) 0.0149(5) 0.0074(3) 0.0030(3) 0.0019(3) 0.0038(3)
C4a C 0.0191(6) 0.0125(5) 0.0140(4) 0.0036(4) 0.0021(4) -0.0011(4)
C4b C 0.0145(5) 0.0232(7) 0.0161(5) -0.0004(4) 0.0021(4) 0.0081(5)
C5a C 0.0077(4) 0.0080(4) 0.0063(3) 0.0029(3) 0.0009(3) 0.0003(3)
C5b C 0.0058(3) 0.0082(4) 0.0078(3) 0.0023(3) 0.0019(3) 0.0024(3)
C6a C 0.0076(4) 0.0090(4) 0.0092(3) 0.0020(3) 0.0017(3) -0.0013(3)
C6b C 0.0069(4) 0.0098(4) 0.0091(3) 0.0025(3) 0.0020(3) 0.0031(3)
C7a C 0.0084(4) 0.0091(4) 0.0115(4) 0.0026(3) 0.0011(3) -0.0004(3)
C7b C 0.0083(4) 0.0137(5) 0.0089(3) 0.0042(3) 0.0014(3) 0.0036(3)
C8a C 0.0122(4) 0.0096(4) 0.0119(4) 0.0035(3) 0.0008(3) -0.0005(3)
C8b C 0.0077(4) 0.0158(5) 0.0141(4) 0.0035(3) 0.0025(3) 0.0037(4)
C1 C 0.0099(4) 0.0089(4) 0.0062(3) 0.0023(3) 0.0013(3) 0.0010(3)
C2 C 0.0114(4) 0.0099(4) 0.0069(3) 0.0012(3) 0.0012(3) 0.0014(3)
C3 C 0.0335(8) 0.0126(6) 0.0096(4) -0.0076(5) -0.0004(5) 0.0003(4)
C41 C 0.0201(8) 0.0129(7) 0.0107(6) 0.0043(6) 0.0035(5) 0.0007(5)
C5 C 0.0084(4) 0.0094(4) 0.0078(3) 0.0036(3) 0.0016(3) 0.0016(3)
C6 C 0.0093(4) 0.0126(4) 0.0087(3) 0.0050(3) 0.0019(3) 0.0021(3)
C7 C 0.0092(4) 0.0132(5) 0.0094(3) 0.0048(3) 0.0025(3) 0.0025(3)
C8 C 0.0110(4) 0.0156(5) 0.0119(4) 0.0069(4) 0.0014(3) 0.0008(3)
C9 C 0.0083(4) 0.0087(4) 0.0068(3) 0.0022(3) 0.0008(3) 0.0015(3)
C10 C 0.0113(4) 0.0097(4) 0.0080(3) 0.0013(3) 0.0011(3) 0.0020(3)
C11 C 0.0098(4) 0.0103(4) 0.0106(4) 0.0023(3) 0.0019(3) 0.0035(3)
C12 C 0.0121(4) 0.0101(5) 0.0149(4) 0.0020(3) 0.0034(4) 0.0008(3)
C13 C 0.0094(4) 0.0096(4) 0.0079(3) 0.0047(3) 0.0024(3) 0.0032(3)
C14 C 0.0117(4) 0.0146(5) 0.0082(3) 0.0074(4) 0.0032(3) 0.0030(3)
C15 C 0.0106(4) 0.0128(5) 0.0109(4) 0.0058(3) 0.0021(3) 0.0033(3)
C16 C 0.0108(5) 0.0157(5) 0.0185(5) 0.0037(4) -0.0014(4) 0.0027(4)
H2a1 H 0.0172(11) 0.0306(15) 0.0319(14) 0.0100(10) 0.0024(10) 0.0111(12)
H2a2 H 0.0349(16) 0.0261(14) 0.0147(9) 0.0090(11) 0.0056(10) 0.0030(9)
H2b1 H 0.0317(15) 0.0296(15) 0.0264(12) 0.0206(13) 0.0053(11) 0.0004(11)
H2b2 H 0.0180(11) 0.0225(13) 0.0218(11) -0.0027(9) -0.0007(8) 0.0019(9)
H3a1 H 0.0159(11) 0.0282(15) 0.0359(15) 0.0054(10) 0.0067(10) 0.0027(12)
H3a2 H 0.0424(19) 0.0230(14) 0.0236(12) 0.0083(12) 0.0034(12) 0.0123(11)
H3b1 H 0.0291(14) 0.0263(14) 0.0312(14) 0.0149(12) 0.0063(11) 0.0095(11)
H3b2 H 0.0365(17) 0.0346(17) 0.0117(9) 0.0069(13) -0.0005(10) 0.0002(9)
H4a1 H 0.038(2) 0.051(3) 0.045(2) 0.0255(19) 0.0131(18) -0.0023(19)
H4a2 H 0.046(2) 0.0203(16) 0.041(2) -0.0034(14) 0.0061(18) -0.0054(14)
H4a3 H 0.066(3) 0.034(2) 0.0190(12) 0.0181(19) 0.0047(15) 0.0074(12)
H4b1 H 0.037(2) 0.042(2) 0.0264(15) -0.0097(16) 0.0003(14) 0.0017(14)
H4b2 H 0.0213(17) 0.052(3) 0.068(3) 0.0120(16) 0.0092(18) 0.016(2)
H4b3 H 0.041(2) 0.038(2) 0.0340(18) 0.0006(16) 0.0057(15) 0.0227(17)
H6a1 H 0.0210(12) 0.0220(13) 0.0350(14) 0.0108(10) -0.0073(10) -0.0008(11)
H6a2 H 0.0353(16) 0.0258(14) 0.0197(11) 0.0045(12) 0.0149(11) 0.0011(10)
H6b1 H 0.0175(11) 0.0175(11) 0.0371(15) 0.0052(8) 0.0059(10) 0.0079(10)
H6b2 H 0.0226(12) 0.0347(16) 0.0148(9) 0.0088(11) 0.0022(8) 0.0027(9)
H7a1 H 0.0227(13) 0.0271(15) 0.0326(14) 0.0119(11) -0.0067(10) 0.0038(11)
H7a2 H 0.0256(13) 0.0251(14) 0.0246(12) 0.0044(10) 0.0121(11) 0.0000(10)
H7b1 H 0.0244(13) 0.0216(14) 0.0423(18) 0.0095(10) 0.0041(12) 0.0121(13)
H7b2 H 0.0269(14) 0.0423(19) 0.0155(10) 0.0124(13) 0.0007(9) 0.0020(10)
H8a1 H 0.045(2) 0.0303(17) 0.0244(13) 0.0126(14) 0.0172(14) 0.0016(11)
H8a2 H 0.0213(13) 0.0224(14) 0.0385(17) -0.0007(10) -0.0011(12) -0.0055(12)
H8a3 H 0.0378(18) 0.0295(16) 0.0339(16) 0.0195(14) -0.0039(13) 0.0057(13)
H8b1 H 0.0268(15) 0.042(2) 0.0225(12) 0.0104(13) 0.0081(11) -0.0003(12)
H8b2 H 0.0197(14) 0.050(2) 0.0375(18) 0.0163(14) 0.0005(12) 0.0157(16)
H8b3 H 0.0299(17) 0.0211(15) 0.051(2) 0.0054(12) 0.0111(16) 0.0072(14)
H1a H 0.0240(12) 0.0253(13) 0.0170(9) 0.0068(10) 0.0092(9) 0.0009(9)
H1b H 0.0248(12) 0.0204(12) 0.0210(10) 0.0096(9) -0.0041(9) 0.0045(9)
H2a H 0.0296(15) 0.0235(15) 0.0405(18) 0.0085(11) -0.0053(13) 0.0129(13)
H2b H 0.0317(16) 0.0282(16) 0.0314(15) 0.0026(12) 0.0198(14) -0.0003(12)
H41a H 0.035(3) 0.033(3) 0.027(2) 0.0003(19) 0.0028(18) -0.0093(17)
H41b H 0.040(3) 0.026(2) 0.033(2) -0.0019(18) 0.018(2) 0.0052(17)
H41c H 0.054(4) 0.054(4) 0.042(3) 0.044(3) 0.015(3) 0.011(3)
H5a H 0.0195(11) 0.0243(13) 0.0175(9) 0.0063(9) -0.0031(8) -0.0036(8)
H5b H 0.0207(11) 0.0202(12) 0.0277(12) 0.0067(9) 0.0102(10) 0.0113(10)
H6a H 0.0280(14) 0.0213(13) 0.0385(16) 0.0106(11) 0.0138(13) 0.0148(12)
H6b H 0.0273(14) 0.0371(17) 0.0156(9) 0.0163(12) -0.0044(9) -0.0044(10)
H7a H 0.0248(13) 0.0382(17) 0.0160(9) 0.0135(12) 0.0005(9) -0.0018(10)
H7b H 0.0292(15) 0.0228(14) 0.0364(16) 0.0091(11) 0.0137(13) 0.0134(12)
H8a H 0.0324(17) 0.048(2) 0.0298(15) 0.0238(16) 0.0169(13) 0.0105(14)
H8b H 0.0333(18) 0.0223(15) 0.051(2) 0.0107(13) 0.0056(16) 0.0114(15)
H8c H 0.0353(18) 0.042(2) 0.0236(12) 0.0208(16) -0.0079(12) -0.0054(12)
H9a H 0.0240(12) 0.0218(12) 0.0193(10) 0.0077(9) 0.0091(9) 0.0024(9)
H9b H 0.0195(11) 0.0234(13) 0.0256(11) 0.0088(9) -0.0001(9) 0.0106(10)
H10a H 0.0370(17) 0.0273(15) 0.0206(11) 0.0021(12) 0.0154(12) -0.0021(10)
H10b H 0.0292(15) 0.0244(15) 0.0337(15) 0.0068(11) -0.0107(11) 0.0100(12)
H11a H 0.0272(14) 0.0332(16) 0.0229(12) 0.0052(12) 0.0128(11) -0.0019(11)
H11b H 0.0276(15) 0.0296(16) 0.0374(17) 0.0108(12) -0.0046(12) 0.0164(14)
H12a H 0.038(2) 0.0331(18) 0.0396(19) 0.0115(15) 0.0162(16) -0.0084(15)
H12b H 0.0331(18) 0.0340(19) 0.0335(16) 0.0130(14) -0.0108(13) 0.0006(13)
H12c H 0.044(2) 0.0229(16) 0.0378(19) -0.0014(14) 0.0106(17) 0.0122(14)
H13a H 0.0214(11) 0.0223(12) 0.0168(9) 0.0075(9) -0.0023(8) -0.0031(8)
H13b H 0.0243(12) 0.0212(12) 0.0261(12) 0.0096(10) 0.0102(10) 0.0133(10)
H14a H 0.0292(15) 0.0363(17) 0.0192(10) 0.0171(13) -0.0019(10) -0.0064(10)
H14b H 0.0288(15) 0.0363(17) 0.0301(14) 0.0165(13) 0.0161(12) 0.0212(13)
H15a H 0.0303(16) 0.0356(17) 0.0298(14) 0.0215(14) 0.0049(12) -0.0026(12)
H15b H 0.0227(13) 0.0282(15) 0.0345(16) 0.0059(11) 0.0065(11) 0.0185(13)
H16a H 0.034(2) 0.044(2) 0.0385(19) 0.0153(17) -0.0003(15) -0.0163(17)
H16b H 0.0266(16) 0.0348(19) 0.0384(18) 0.0121(13) -0.0079(12) 0.0068(14)
H16c H 0.036(2) 0.034(2) 0.051(3) -0.0050(16) -0.0007(18) 0.021(2)
H3b H 0.028(2) 0.038(3) 0.031(2) 0.0132(18) -0.0073(16) 0.0028(17)
C42 C 0.0156(19) 0.0137(19) 0.0102(16) 0.0049(15) 0.0012(13) 0.0047(13)
H3c H 0.048(2) 0.0242(17) 0.0302(16) -0.0102(15) 0.0042(16) 0.0065(13)
H3d H 0.028(2) 0.038(3) 0.031(2) 0.0132(18) -0.0073(16) 0.0028(17)
H42a H 0.037(6) 0.019(5) 0.027(5) 0.004(4) -0.004(4) 0.000(4)
H42b H 0.027(6) 0.034(7) 0.040(7) -0.008(5) 0.001(5) 0.029(6)
H42c H 0.020(5) 0.043(7) 0.043(7) 0.022(5) 0.002(4) 0.004(5)

loop_
_atom_type_symbol
_atom_type_scat_length_neutron
_atom_type_scat_source
C 6.646 International_Tables_Vol_C
H -3.739 International_Tables_Vol_C
Br 6.795 International_Tables_Vol_C
N 9.360 International_Tables_Vol_C
O 5.803 International_Tables_Vol_C
Ru 7.030 International_Tables_Vol_C

loop_
_exptl_crystal_face_index_h
_exptl_crystal_face_index_k
_exptl_crystal_face_index_l
_exptl_crystal_face_perp_dist
? ? ? ?

loop_
_geom_angle_atom_site_label_1
_geom_angle_atom_site_label_2
_geom_angle_atom_site_label_3
_geom_angle_site_symmetry_1
_geom_angle_site_symmetry_2
_geom_angle_site_symmetry_3
_geom_angle
_geom_angle_publ_flag
Ru1a Ru1a O1a 2_567 . . 89.66(6) ?
Ru1a Ru1a O2a 2_567 . 2_567 88.32(6) ?
Ru1a Ru1a O3a 2_567 . . 89.06(5) ?
Ru1a Ru1a O4a 2_567 . 2_567 88.96(6) ?
O1a Ru1a O2a . . 2_567 177.80(6) ?
O1a Ru1a O3a . . . 91.38(6) ?
O1a Ru1a O4a . . 2_567 87.67(7) ?
O2a Ru1a O3a 2_567 . . 87.73(7) ?
O2a Ru1a O4a 2_567 . 2_567 93.14(6) ?
O3a Ru1a O4a . . 2_567 177.81(8) ?
Ru1b Ru1b O1b 2_656 . . 89.54(6) ?
Ru1b Ru1b O2b 2_656 . 2_656 88.42(6) ?
Ru1b Ru1b O3b 2_656 . . 88.81(6) ?
Ru1b Ru1b O4b 2_656 . 2_656 89.28(6) ?
O1b Ru1b O2b . . 2_656 177.89(9) ?
O1b Ru1b O3b . . . 90.50(6) ?
O1b Ru1b O4b . . 2_656 88.49(6) ?
O2b Ru1b O3b 2_656 . . 88.94(6) ?
O2b Ru1b O4b 2_656 . 2_656 92.01(6) ?
O3b Ru1b O4b . . 2_656 177.84(8) ?
Ru1a O1a C1a . . . 118.47(10) ?
Ru1a O2a C1a 2_567 . . 119.41(11) ?
Ru1a O3a C5a . . . 118.85(11) ?
Ru1a O4a C5a 2_567 . . 118.60(8) ?
Ru1b O1b C1b . . . 119.25(10) ?
Ru1b O2b C1b 2_656 . . 119.65(10) ?
Ru1b O3b C5b . . . 119.44(11) ?
Ru1b O4b C5b 2_656 . . 118.96(10) ?
C1 N1 C5 . . . 111.82(8) ?
C1 N1 C9 . . . 105.26(7) ?
C1 N1 C13 . . . 111.70(9) ?
C5 N1 C9 . . . 111.80(9) ?
C5 N1 C13 . . . 105.13(8) ?
C9 N1 C13 . . . 111.29(8) ?
O1a C1a O2a . . . 123.95(13) ?
O1a C1a C2a . . . 118.08(10) ?
O2a C1a C2a . . . 117.97(12) ?
O1b C1b O2b . . . 123.07(11) ?
O1b C1b C2b . . . 118.39(11) ?
O2b C1b C2b . . . 118.54(12) ?
C1a C2a C3a . . . 111.91(9) ?
C1b C2b C3b . . . 113.75(10) ?
C2a C3a C4a . . . 112.70(10) ?
C2b C3b C4b . . . 112.84(11) ?
O3a C5a O4a . . . 124.17(12) ?
O3a C5a C6a . . . 116.64(12) ?
O4a C5a C6a . . . 119.18(9) ?
O3b C5b O4b . . . 123.24(11) ?
O3b C5b C6b . . . 118.74(12) ?
O4b C5b C6b . . . 117.97(11) ?
C5a C6a C7a . . . 116.18(10) ?
C5b C6b C7b . . . 115.65(10) ?
C6a C7a C8a . . . 112.13(11) ?
C6b C7b C8b . . . 111.14(11) ?
N1 C1 C2 . . . 115.89(9) ?
C1 C2 C3 . . . 109.66(10) ?
C2 C3 C41 . . . 117.48(15) ?
C2 C3 C42 . . . 125.2(2) ?
C41 C3 C42 . . . 76.7(3) ?
C3 C41 H3d . . . 47.3(10) ?
N1 C5 C6 . . . 115.88(9) ?
C5 C6 C7 . . . 108.91(10) ?
C6 C7 C8 . . . 111.46(11) ?
N1 C9 C10 . . . 115.50(9) ?
C9 C10 C11 . . .. 109.23(9) ?
C10 C11 C12 . . . 111.97(10) ?
N1 C13 C14 . . . 115.47(9) ?
C13 C14 C15 . . . 109.35(10) ?
C14 C15 C16 . . . 113.50(12) ?
C42 H3b H42c . . . 99.1(16) ?
C3 C42 H3b . . . 61.7(7) ?

loop_
_geom_bond_atom_site_label_1
_geom_bond_atom_site_label_2
_geom_bond_site_symmetry_1
_geom_bond_site_symmetry_2
_geom_bond_distance
_geom_bond_publ_flag
Ru1a Ru1a . 2_567 2.3208(15) ?
Ru1a O1a . . 2.0350(18) ?
Ru1a O2a . 2_567 2.0412(18) ?
Ru1a O3a . . 2.0271(17) ?
Ru1a O4a . 2_567 2.0392(17) ?
Ru1b Ru1b . 2_656 2.3097(17) ?
Ru1b O1b . . 2.0243(16) ?
Ru1b O2b . 2_656 2.0370(16) ?
Ru1b O3b . . 2.0380(16) ?
Ru1b O4b . 2_656 2.0360(16) ?
O1a C1a . . 1.2704(18) ?
O2a C1a . . 1.2774(16) ?
O3a C5a . . 1.2779(15) ?
O4a C5a . . 1.2692(19) ?
O1b C1b . . 1.270(2) ?
O2b C1b . . 1.2751(19) ?
O3b C5b . . 1.2710(18) ?
O4b C5b . . 1.277(2) ?
N1 C1 . . 1.5211(13) ?
N1 C5 . . 1.5187(15) ?
N1 C9 . . 1.5231(14) ?
N1 C13 . . 1.5189(16) ?
C1a C2a . . 1.5137(18) ?
C1b C2b . . 1.5073(15) ?
C2a C3a . . 1.5408(16) ?
C2b C3b . . 1.5341(19) ?
C3a C4a . . 1.5256(19) ?
C3b C4b . . 1.5373(19) ?
C5a C6a . . 1.5118(17) ?
C5b C6b . . 1.5109(16) ?
C6a C7a . . 1.5274(15) ?
C6b C7b . . 1.5295(19) ?
C7a C8a . . 1.5216(19) ?
C7b C8b . . 1.5288(18) ?
C1 C2 . . 1.5268(17) ?
C2 C3 . . 1.5329(17) ?
C3 C41 . . 1.472(3) ?
C3 C42 . . 1.328(6) ?
C41 H3d . . 0.753(13) ?
C5 C6 . . 1.518(2) ?
C6 C7 . . 1.5320(18) ?
C7 C8 . . 1.524(2) ?
C9 C10 . . 1.5199(15) ?
C10 C11 . . 1.5296(18) ?
C11 C12 . . 1.5290(16) ?
C13 C14 . . 1.5152(19) ?
C14 C15 . . 1.537(2) ?
C15 C16 . . 1.5287(17) ?
H3b C42 . . 0.713(8) ?
H3b H42c . . 0.710(19) ?

loop_
_geom_hbond_atom_site_label_D
_geom_hbond_atom_site_label_H
_geom_hbond_atom_site_label_A
_geom_hbond_site_symmetry_D
_geom_hbond_site_symmetry_H
_geom_hbond_site_symmetry_A
_geom_hbond_distance_DH
_geom_hbond_distance_HA
_geom_hbond_distance_DA
_geom_hbond_angle_DHA
_geom_hbond_publ_flag
C6 H6b O2a . . 1_655 1.101(3) 2.490(3) 3.513(2) 154.0(3) ?
C12 H12a O3b . . 2_656 1.087(5) 2.476(5) 3.547(2) 167.9(3) ?
C42 H3b C2 . . . 0.713(8) 2.182(6) 2.541(5) 112.5(7) ?
C41 H3d C2 . . . 0.753(13) 1.935(14) 2.569(2) 141.8(18) ?

loop_
_geom_torsion_atom_site_label_1
_geom_torsion_atom_site_label_2
_geom_torsion_atom_site_label_3
_geom_torsion_atom_site_label_4
_geom_torsion_site_symmetry_1
_geom_torsion_site_symmetry_2
_geom_torsion_site_symmetry_3
_geom_torsion_site_symmetry_4
_geom_torsion
_geom_torsion_publ_flag
? ? ? ? ? ? ? ? ? ?

loop_
_restr_angle_atom_site_label_1
_restr_angle_site_symmetry_1
_restr_angle_atom_site_label_2
_restr_angle_site_symmetry_2
_restr_angle_atom_site_label_3
_restr_angle_site_symmetry_3
_restr_angle_target
_restr_angle_target_weight_param
? ? ? ? ? ? ? ?

loop_
_restr_distance_atom_site_label_1
_restr_distance_site_symmetry_1
_restr_distance_atom_site_label_2
_restr_distance_site_symmetry_2
_restr_distance_target
_restr_distance_target_weight_param
C3 . H3b . 1 0.01
C3 . H3c . 1.1 0.01
C3 . H3d . 1.1 0.001

loop_
_restr_equal_angle_atom_site_label_1
_restr_equal_angle_site_symmetry_1
_restr_equal_angle_atom_site_label_2
_restr_equal_angle_site_symmetry_2
_restr_equal_angle_atom_site_label_3
_restr_equal_angle_site_symmetry_3
_restr_equal_angle_class_class_id
_restr_equal_angle_class_target_weight_param
? ? ? ? ? ? ? ?

loop_
_restr_equal_distance_atom_site_label_1
_restr_equal_distance_site_symmetry_1
_restr_equal_distance_atom_site_label_2
_restr_equal_distance_site_symmetry_2
_restr_equal_distance_class_class_id
_restr_equal_distance_class_target_weight_param
? ? ? ? ? ?

loop_
_restr_equal_torsion_atom_site_label_1
_restr_equal_torsion_site_symmetry_1
_restr_equal_torsion_atom_site_label_2
_restr_equal_torsion_site_symmetry_2
_restr_equal_torsion_atom_site_label_3
_restr_equal_torsion_site_symmetry_3
_restr_equal_torsion_atom_site_label_4
_restr_equal_torsion_site_symmetry_4
_restr_equal_torsion_class_class_id
_restr_equal_torsion_class_target_weight_param
? ? ? ? ? ? ? ? ? ?

loop_
_restr_torsion_atom_site_label_1
_restr_torsion_site_symmetry_1
_restr_torsion_atom_site_label_2
_restr_torsion_site_symmetry_2
_restr_torsion_atom_site_label_3
_restr_torsion_site_symmetry_3
_restr_torsion_atom_site_label_4
_restr_torsion_site_symmetry_4
_restr_torsion_angle_target
_restr_torsion_weight_param
? ? ? ? ? ? ? ? ? ?

loop_
_twin_individual_id
_twin_individual_mass_fraction_refined
_twin_individual_twin_matrix_11
_twin_individual_twin_matrix_12
_twin_individual_twin_matrix_13
_twin_individual_twin_matrix_21
_twin_individual_twin_matrix_22
_twin_individual_twin_matrix_23
_twin_individual_twin_matrix_31
_twin_individual_twin_matrix_32
_twin_individual_twin_matrix_33
? ? ? ? ? ? ? ? ? ? ?

loop_
_atom_site_anharmonic_adp_atom_site_label
_atom_site_anharmonic_adp_tens_elem
_atom_site_anharmonic_adp_coeff
? ? ?
